data_7105378
loop_
_publ_author_name
'Conrad, Eamonn'
'Burford, Neil'
'Werner-Zwanziger, Ulrike'
'McDonald, Robert'
'Ferguson, Michael J'

_publ_section_title
;
 Phosphinopnictinophosphonium frameworks.
;
_journal_issue 14
_journal_name_full 'Chemical communications (Cambridge, England)'
_journal_page_first 2465
_journal_page_last 2467
_journal_paper_doi 10.1039/b924918d
_journal_volume 46
_journal_year 2010
_chemical_formula_moiety 'C36 H53 As N P4, Cl4 Ga, 0.5(C H2 Cl2)'
_chemical_formula_sum 'C36.5 H54 As Cl5 Ga N P4'
_chemical_formula_weight 952.58
_chemical_name_systematic
;
?
;
_space_group_IT_number 2
_symmetry_cell_setting triclinic
_symmetry_space_group_name_Hall '-P 1'
_symmetry_space_group_name_H-M 'P -1'
_atom_sites_solution_hydrogens geom
_atom_sites_solution_primary direct
_atom_sites_solution_secondary difmap
_audit_creation_method SHELXL-97
_cell_angle_alpha 92.1892(9)
_cell_angle_beta 100.9413(9)
_cell_angle_gamma 96.1712(9)
_cell_formula_units_Z 4
_cell_length_a 11.2986(8)
_cell_length_b 16.5069(12)
_cell_length_c 23.6544(17)
_cell_measurement_reflns_used 8124
_cell_measurement_temperature 173(2)
_cell_measurement_theta_max 27.43
_cell_measurement_theta_min 2.17
_cell_volume 4298.6(5)
_computing_cell_refinement 'Bruker SAINT'
_computing_data_collection 'Bruker APEX2'
_computing_data_reduction 'Bruker SAINT'
_computing_molecular_graphics 'Bruker SHELXTL'
_computing_publication_material 'Bruker SHELXTL'
_computing_structure_refinement 'SHELXL-97 (Sheldrick, 2008)'
_computing_structure_solution 'DIRDIF-2008 (Beurskens et al., 2008)'
_diffrn_ambient_temperature 173(2)
_diffrn_measured_fraction_theta_full 0.995
_diffrn_measured_fraction_theta_max 0.983
_diffrn_measurement_device_type 'Bruker APEX-II CCD'
_diffrn_measurement_method '\w scans'
_diffrn_radiation_monochromator graphite
_diffrn_radiation_source 'fine-focus sealed tube'
_diffrn_radiation_type MoK\a
_diffrn_radiation_wavelength 0.71073
_diffrn_reflns_av_R_equivalents 0.0311
_diffrn_reflns_av_sigmaI/netI 0.0472
_diffrn_reflns_limit_h_max 14
_diffrn_reflns_limit_h_min -14
_diffrn_reflns_limit_k_max 21
_diffrn_reflns_limit_k_min -21
_diffrn_reflns_limit_l_max 30
_diffrn_reflns_limit_l_min -30
_diffrn_reflns_number 37853
_diffrn_reflns_theta_full 26.00
_diffrn_reflns_theta_max 27.56
_diffrn_reflns_theta_min 1.56
_exptl_absorpt_coefficient_mu 1.891
_exptl_absorpt_correction_T_max 0.7581
_exptl_absorpt_correction_T_min 0.4893
_exptl_absorpt_correction_type integration
_exptl_absorpt_process_details 'SADABS (Sheldrick, 2008)'
_exptl_crystal_colour orange
_exptl_crystal_density_diffrn 1.472
_exptl_crystal_density_method 'not measured'
_exptl_crystal_description prism
_exptl_crystal_F_000 1956
_exptl_crystal_size_max 0.44
_exptl_crystal_size_mid 0.22
_exptl_crystal_size_min 0.16
_refine_diff_density_max 0.896
_refine_diff_density_min -0.427
_refine_diff_density_rms 0.114
_refine_ls_extinction_method none
_refine_ls_goodness_of_fit_ref 1.040
_refine_ls_hydrogen_treatment constr
_refine_ls_matrix_type full
_refine_ls_number_parameters 884
_refine_ls_number_reflns 19554
_refine_ls_number_restraints 3
_refine_ls_restrained_S_all 1.040
_refine_ls_R_factor_all 0.0605
_refine_ls_R_factor_gt 0.0363
_refine_ls_shift/su_max 0.001
_refine_ls_shift/su_mean 0.000
_refine_ls_structure_factor_coef Fsqd
_refine_ls_weighting_details 'calc w=1/[\s^2^(Fo^2^)+(0.0582P)^2^+0.0000P] where P=(Fo^2^+2Fc^2^)/3'
_refine_ls_weighting_scheme calc
_refine_ls_wR_factor_gt 0.0880
_refine_ls_wR_factor_ref 0.1059
_reflns_number_gt 14412
_reflns_number_total 19554
_reflns_threshold_expression I>2\s(I)
_cod_data_source_file b924918d.txt
_cod_data_source_block dal0946
_cod_depositor_comments
;
The following automatic conversions were performed:
'_symmetry_cell_setting' value 'Triclinic' changed to 'triclinic'
according to '/home/saulius/struct/CIF-dictionaries/cif_core.dic'
dictionary named 'cif_core.dic' version 2.4.1 from 2010-06-29.

Automatic conversion script
Id: cif_fix_enum 1527 2010-12-29 10:47:43Z saulius 
;
_cod_database_code 7105378

loop_
_symmetry_equiv_pos_as_xyz
'x, y, z'
'-x, -y, -z'

loop_
_atom_site_label
_atom_site_type_symbol
_atom_site_fract_x
_atom_site_fract_y
_atom_site_fract_z
_atom_site_U_iso_or_equiv
_atom_site_adp_type
_atom_site_occupancy
_atom_site_symmetry_multiplicity
_atom_site_calc_flag
_atom_site_refinement_flags
_atom_site_disorder_assembly
_atom_site_disorder_group
As1A As 0.50230(3) 0.383154(17) -0.002230(12) 0.02889(8) Uani 1 1 d . . .
P1A P 0.54864(7) 0.24912(4) 0.03072(3) 0.02383(15) Uani 1 1 d . . .
P2A P 0.53313(7) 0.24076(4) 0.12192(3) 0.02576(16) Uani 1 1 d . . .
P3A P 0.34053(7) 0.19505(5) 0.08137(3) 0.02882(17) Uani 1 1 d . . .
P4A P 0.42737(7) 0.13365(4) 0.01679(3) 0.02730(16) Uani 1 1 d . . .
N1A N 0.3862(2) 0.31827(15) -0.13341(10) 0.0293(5) Uani 1 1 d . . .
H1NA H 0.3579 0.2868 -0.1650 0.035 Uiso 1 1 calc R . .
C11A C 0.7020(3) 0.23572(17) 0.01888(12) 0.0283(6) Uani 1 1 d . . .
H11A H 0.7490 0.2912 0.0226 0.034 Uiso 1 1 calc R . .
C12A C 0.6990(3) 0.19992(18) -0.04215(13) 0.0332(7) Uani 1 1 d . . .
H12A H 0.6563 0.1437 -0.0471 0.040 Uiso 1 1 calc R . .
H12B H 0.6543 0.2334 -0.0708 0.040 Uiso 1 1 calc R . .
C13A C 0.8281(3) 0.1987(2) -0.05194(15) 0.0433(8) Uani 1 1 d . . .
H13A H 0.8683 0.2553 -0.0496 0.052 Uiso 1 1 calc R . .
H13B H 0.8257 0.1744 -0.0911 0.052 Uiso 1 1 calc R . .
C14A C 0.9023(3) 0.1496(2) -0.00749(17) 0.0524(10) Uani 1 1 d . . .
H14A H 0.8685 0.0913 -0.0132 0.063 Uiso 1 1 calc R . .
H14B H 0.9872 0.1539 -0.0133 0.063 Uiso 1 1 calc R . .
C15A C 0.9005(3) 0.1802(3) 0.05346(17) 0.0543(10) Uani 1 1 d . . .
H15A H 0.9464 0.2353 0.0611 0.065 Uiso 1 1 calc R . .
H15B H 0.9418 0.1436 0.0809 0.065 Uiso 1 1 calc R . .
C16A C 0.7712(3) 0.1841(2) 0.06392(14) 0.0405(8) Uani 1 1 d . . .
H16A H 0.7746 0.2087 0.1031 0.049 Uiso 1 1 calc R . .
H16B H 0.7279 0.1283 0.0613 0.049 Uiso 1 1 calc R . .
C21A C 0.5311(2) 0.34862(16) 0.14723(11) 0.0246(6) Uani 1 1 d . . .
H21A H 0.4699 0.3746 0.1197 0.030 Uiso 1 1 calc R . .
C22A C 0.6572(3) 0.39449(18) 0.15061(14) 0.0351(7) Uani 1 1 d . . .
H22A H 0.6768 0.3953 0.1116 0.042 Uiso 1 1 calc R . .
H22B H 0.7183 0.3658 0.1753 0.042 Uiso 1 1 calc R . .
C23A C 0.6631(3) 0.48224(19) 0.17551(15) 0.0428(8) Uani 1 1 d . . .
H23A H 0.7464 0.5102 0.1789 0.051 Uiso 1 1 calc R . .
H23B H 0.6070 0.5124 0.1491 0.051 Uiso 1 1 calc R . .
C24A C 0.6281(4) 0.4826(2) 0.23485(15) 0.0510(9) Uani 1 1 d . . .
H24A H 0.6892 0.4576 0.2623 0.061 Uiso 1 1 calc R . .
H24B H 0.6277 0.5397 0.2493 0.061 Uiso 1 1 calc R . .
C25A C 0.5044(4) 0.43605(19) 0.23216(14) 0.0457(9) Uani 1 1 d . . .
H25A H 0.4421 0.4648 0.2083 0.055 Uiso 1 1 calc R . .
H25B H 0.4865 0.4346 0.2715 0.055 Uiso 1 1 calc R . .
C26A C 0.4973(3) 0.34898(17) 0.20671(12) 0.0314(7) Uani 1 1 d . . .
H26A H 0.4139 0.3214 0.2035 0.038 Uiso 1 1 calc R . .
H26B H 0.5533 0.3183 0.2327 0.038 Uiso 1 1 calc R . .
C31A C 0.2964(3) 0.11028(19) 0.12621(14) 0.0394(8) Uani 1 1 d . . .
H31A H 0.2178 0.0815 0.1042 0.047 Uiso 1 1 calc R . .
C32A C 0.2681(5) 0.1473(2) 0.18150(18) 0.0716(14) Uani 1 1 d . . .
H32A H 0.2089 0.1871 0.1719 0.086 Uiso 1 1 calc R . .
H32B H 0.3431 0.1764 0.2054 0.086 Uiso 1 1 calc R . .
C33A C 0.2150(6) 0.0788(3) 0.2156(2) 0.0953(19) Uani 1 1 d . . .
H33A H 0.2010 0.1027 0.2525 0.114 Uiso 1 1 calc R . .
H33B H 0.1358 0.0536 0.1931 0.114 Uiso 1 1 calc R . .
C34A C 0.2986(5) 0.0146(3) 0.22784(18) 0.0893(19) Uani 1 1 d . . .
H34A H 0.2607 -0.0291 0.2484 0.107 Uiso 1 1 calc R . .
H34B H 0.3752 0.0388 0.2533 0.107 Uiso 1 1 calc R . .
C35A C 0.3266(5) -0.0218(3) 0.17301(19) 0.0815(15) Uani 1 1 d . . .
H35A H 0.2514 -0.0507 0.1491 0.098 Uiso 1 1 calc R . .
H35B H 0.3853 -0.0620 0.1826 0.098 Uiso 1 1 calc R . .
C36A C 0.3806(4) 0.0458(3) 0.13857(19) 0.0686(12) Uani 1 1 d . . .
H36A H 0.4599 0.0710 0.1610 0.082 Uiso 1 1 calc R . .
H36B H 0.3943 0.0215 0.1018 0.082 Uiso 1 1 calc R . .
C41A C 0.3125(3) 0.13191(17) -0.05087(12) 0.0289(6) Uani 1 1 d . . .
H41A H 0.2871 0.1877 -0.0568 0.035 Uiso 1 1 calc R . .
C42A C 0.3618(3) 0.1021(2) -0.10290(13) 0.0402(8) Uani 1 1 d . . .
H42A H 0.4284 0.1426 -0.1095 0.048 Uiso 1 1 calc R . .
H42B H 0.3955 0.0499 -0.0948 0.048 Uiso 1 1 calc R . .
C43A C 0.2622(3) 0.0899(2) -0.15722(13) 0.0440(8) Uani 1 1 d . . .
H43A H 0.2353 0.1433 -0.1679 0.053 Uiso 1 1 calc R . .
H43B H 0.2956 0.0673 -0.1895 0.053 Uiso 1 1 calc R . .
C44A C 0.1533(3) 0.0321(2) -0.14829(13) 0.0416(8) Uani 1 1 d . . .
H44A H 0.0885 0.0288 -0.1832 0.050 Uiso 1 1 calc R . .
H44B H 0.1777 -0.0233 -0.1424 0.050 Uiso 1 1 calc R . .
C45A C 0.1047(3) 0.0614(2) -0.09646(13) 0.0410(8) Uani 1 1 d . . .
H45A H 0.0377 0.0212 -0.0901 0.049 Uiso 1 1 calc R . .
H45B H 0.0718 0.1139 -0.1042 0.049 Uiso 1 1 calc R . .
C46A C 0.2041(3) 0.07261(19) -0.04219(13) 0.0331(7) Uani 1 1 d . . .
H46A H 0.2317 0.0191 -0.0324 0.040 Uiso 1 1 calc R . .
H46B H 0.1706 0.0939 -0.0096 0.040 Uiso 1 1 calc R . .
C51A C 0.3361(3) 0.35976(17) -0.04081(12) 0.0295(6) Uani 1 1 d . . .
C52A C 0.3024(3) 0.33347(17) -0.09895(12) 0.0287(6) Uani 1 1 d . . .
C53A C 0.1790(3) 0.32024(19) -0.12433(14) 0.0364(7) Uani 1 1 d . . .
H53A H 0.1548 0.3025 -0.1639 0.044 Uiso 1 1 calc R . .
C54A C 0.0926(3) 0.3329(2) -0.09199(16) 0.0461(9) Uani 1 1 d . . .
H54A H 0.0091 0.3239 -0.1096 0.055 Uiso 1 1 calc R . .
C55A C 0.1259(3) 0.3587(2) -0.03394(16) 0.0467(9) Uani 1 1 d . . .
H55A H 0.0656 0.3669 -0.0119 0.056 Uiso 1 1 calc R . .
C56A C 0.2462(3) 0.37213(19) -0.00895(14) 0.0373(7) Uani 1 1 d . . .
H56A H 0.2692 0.3901 0.0306 0.045 Uiso 1 1 calc R . .
C61A C 0.5730(3) 0.38093(17) -0.06985(12) 0.0286(6) Uani 1 1 d . . .
C62A C 0.5085(3) 0.34698(17) -0.12355(12) 0.0286(6) Uani 1 1 d . . .
C63A C 0.5703(3) 0.3422(2) -0.16943(13) 0.0370(7) Uani 1 1 d . . .
H63A H 0.5283 0.3185 -0.2059 0.044 Uiso 1 1 calc R . .
C64A C 0.6911(3) 0.3715(2) -0.16200(14) 0.0431(8) Uani 1 1 d . . .
H64A H 0.7320 0.3672 -0.1934 0.052 Uiso 1 1 calc R . .
C65A C 0.7539(3) 0.4072(2) -0.10961(15) 0.0430(8) Uani 1 1 d . . .
H65A H 0.8368 0.4286 -0.1052 0.052 Uiso 1 1 calc R . .
C66A C 0.6955(3) 0.41143(18) -0.06382(14) 0.0358(7) Uani 1 1 d . . .
H66A H 0.7388 0.4354 -0.0276 0.043 Uiso 1 1 calc R . .
As1B As 0.53412(3) 0.163367(16) 0.498579(11) 0.02352(7) Uani 1 1 d . . .
P1B P 0.51839(6) 0.27060(4) 0.42935(3) 0.01927(14) Uani 1 1 d . . .
P2B P 0.58173(6) 0.39235(4) 0.47277(3) 0.02049(14) Uani 1 1 d . . .
P3B P 0.75888(6) 0.37286(4) 0.44793(3) 0.02122(14) Uani 1 1 d . . .
P4B P 0.64254(6) 0.30417(4) 0.37057(3) 0.02053(14) Uani 1 1 d . . .
N1B N 0.6036(2) 0.01550(15) 0.42109(10) 0.0340(6) Uani 1 1 d . . .
H1NB H 0.6225 -0.0231 0.3989 0.041 Uiso 1 1 calc R . .
C11B C 0.3586(2) 0.26489(16) 0.39117(11) 0.0214(5) Uani 1 1 d . . .
H11B H 0.3306 0.2067 0.3775 0.026 Uiso 1 1 calc R . .
C12B C 0.2772(2) 0.29072(17) 0.43211(11) 0.0260(6) Uani 1 1 d . . .
H12C H 0.2830 0.2548 0.4649 0.031 Uiso 1 1 calc R . .
H12D H 0.3053 0.3475 0.4477 0.031 Uiso 1 1 calc R . .
C13B C 0.1452(2) 0.28518(19) 0.40034(12) 0.0312(7) Uani 1 1 d . . .
H13C H 0.1150 0.2277 0.3874 0.037 Uiso 1 1 calc R . .
H13D H 0.0944 0.3039 0.4269 0.037 Uiso 1 1 calc R . .
C14B C 0.1344(2) 0.33760(19) 0.34838(13) 0.0316(7) Uani 1 1 d . . .
H14C H 0.0490 0.3318 0.3276 0.038 Uiso 1 1 calc R . .
H14D H 0.1585 0.3957 0.3617 0.038 Uiso 1 1 calc R . .
C15B C 0.2149(3) 0.3123(2) 0.30776(12) 0.0349(7) Uani 1 1 d . . .
H15C H 0.1855 0.2560 0.2915 0.042 Uiso 1 1 calc R . .
H15D H 0.2094 0.3488 0.2754 0.042 Uiso 1 1 calc R . .
C16B C 0.3462(2) 0.31600(19) 0.33835(11) 0.0278(6) Uani 1 1 d . . .
H16C H 0.3786 0.3734 0.3505 0.033 Uiso 1 1 calc R . .
H16D H 0.3948 0.2956 0.3113 0.033 Uiso 1 1 calc R . .
C21B C 0.6059(2) 0.37411(16) 0.55112(11) 0.0209(5) Uani 1 1 d . . .
H21B H 0.6478 0.3240 0.5581 0.025 Uiso 1 1 calc R . .
C22B C 0.4841(2) 0.36159(18) 0.57058(11) 0.0268(6) Uani 1 1 d . . .
H22C H 0.4348 0.3125 0.5496 0.032 Uiso 1 1 calc R . .
H22D H 0.4394 0.4092 0.5610 0.032 Uiso 1 1 calc R . .
C23B C 0.5024(3) 0.35127(19) 0.63565(12) 0.0336(7) Uani 1 1 d . . .
H23C H 0.4228 0.3467 0.6477 0.040 Uiso 1 1 calc R . .
H23D H 0.5392 0.3004 0.6448 0.040 Uiso 1 1 calc R . .
C24B C 0.5842(3) 0.4235(2) 0.66869(13) 0.0407(8) Uani 1 1 d . . .
H24C H 0.5424 0.4732 0.6632 0.049 Uiso 1 1 calc R . .
H24D H 0.5991 0.4139 0.7104 0.049 Uiso 1 1 calc R . .
C25B C 0.7045(3) 0.4377(2) 0.64932(13) 0.0394(8) Uani 1 1 d . . .
H25C H 0.7509 0.3909 0.6593 0.047 Uiso 1 1 calc R . .
H25D H 0.7522 0.4873 0.6702 0.047 Uiso 1 1 calc R . .
C26B C 0.6874(3) 0.44762(17) 0.58430(12) 0.0286(6) Uani 1 1 d . . .
H26C H 0.7674 0.4524 0.5726 0.034 Uiso 1 1 calc R . .
H26D H 0.6501 0.4982 0.5748 0.034 Uiso 1 1 calc R . .
C31B C 0.7929(2) 0.47208(15) 0.41545(11) 0.0217(5) Uani 1 1 d . . .
H31B H 0.7186 0.4841 0.3882 0.026 Uiso 1 1 calc R . .
C32B C 0.8291(3) 0.54079(16) 0.46265(12) 0.0255(6) Uani 1 1 d . . .
H32C H 0.8983 0.5270 0.4916 0.031 Uiso 1 1 calc R . .
H32D H 0.7602 0.5463 0.4824 0.031 Uiso 1 1 calc R . .
C33B C 0.8647(3) 0.62207(17) 0.43771(13) 0.0322(7) Uani 1 1 d . . .
H33C H 0.7932 0.6386 0.4115 0.039 Uiso 1 1 calc R . .
H33D H 0.8913 0.6648 0.4694 0.039 Uiso 1 1 calc R . .
C34B C 0.9671(3) 0.61490(18) 0.40452(13) 0.0345(7) Uani 1 1 d . . .
H34C H 0.9854 0.6672 0.3870 0.041 Uiso 1 1 calc R . .
H34D H 1.0412 0.6040 0.4316 0.041 Uiso 1 1 calc R . .
C35B C 0.9324(3) 0.54662(18) 0.35748(13) 0.0323(7) Uani 1 1 d . . .
H35C H 1.0022 0.5411 0.3384 0.039 Uiso 1 1 calc R . .
H35D H 0.8642 0.5607 0.3280 0.039 Uiso 1 1 calc R . .
C36B C 0.8951(3) 0.46502(17) 0.38178(12) 0.0266(6) Uani 1 1 d . . .
H36C H 0.9663 0.4475 0.4076 0.032 Uiso 1 1 calc R . .
H36D H 0.8676 0.4229 0.3497 0.032 Uiso 1 1 calc R . .
C41B C 0.7108(2) 0.21148(15) 0.35308(11) 0.0215(5) Uani 1 1 d . . .
H41B H 0.7353 0.1821 0.3889 0.026 Uiso 1 1 calc R . .
C42B C 0.6152(3) 0.15658(17) 0.30963(13) 0.0310(6) Uani 1 1 d . . .
H42C H 0.5813 0.1888 0.2772 0.037 Uiso 1 1 calc R . .
H42D H 0.5480 0.1356 0.3285 0.037 Uiso 1 1 calc R . .
C43B C 0.6710(3) 0.08451(18) 0.28627(14) 0.0379(7) Uani 1 1 d . . .
H43C H 0.6957 0.0486 0.3179 0.046 Uiso 1 1 calc R . .
H43D H 0.6093 0.0521 0.2562 0.046 Uiso 1 1 calc R . .
C44B C 0.7811(3) 0.11385(19) 0.26074(13) 0.0385(8) Uani 1 1 d . . .
H44C H 0.8166 0.0662 0.2472 0.046 Uiso 1 1 calc R . .
H44D H 0.7555 0.1462 0.2271 0.046 Uiso 1 1 calc R . .
C45B C 0.8757(3) 0.16566(18) 0.30522(13) 0.0347(7) Uani 1 1 d . . .
H45C H 0.9456 0.1851 0.2877 0.042 Uiso 1 1 calc R . .
H45D H 0.9051 0.1323 0.3377 0.042 Uiso 1 1 calc R . .
C46B C 0.8225(3) 0.23900(17) 0.32785(12) 0.0278(6) Uani 1 1 d . . .
H46C H 0.8848 0.2708 0.3580 0.033 Uiso 1 1 calc R . .
H46D H 0.7997 0.2749 0.2960 0.033 Uiso 1 1 calc R . .
C51B C 0.6887(3) 0.13136(16) 0.49044(12) 0.0266(6) Uani 1 1 d . . .
C52B C 0.7006(3) 0.06412(17) 0.45463(12) 0.0309(7) Uani 1 1 d . . .
C53B C 0.8185(3) 0.04547(19) 0.45209(14) 0.0379(8) Uani 1 1 d . . .
H53B H 0.8284 0.0000 0.4283 0.045 Uiso 1 1 calc R . .
C54B C 0.9191(3) 0.0920(2) 0.48352(16) 0.0460(9) Uani 1 1 d . . .
H54B H 0.9977 0.0790 0.4805 0.055 Uiso 1 1 calc R . .
C55B C 0.9078(3) 0.1581(2) 0.51968(16) 0.0434(8) Uani 1 1 d . . .
H55B H 0.9777 0.1897 0.5418 0.052 Uiso 1 1 calc R . .
C56B C 0.7926(3) 0.17657(18) 0.52270(13) 0.0335(7) Uani 1 1 d . . .
H56B H 0.7839 0.2213 0.5474 0.040 Uiso 1 1 calc R . .
C61B C 0.4337(3) 0.07790(16) 0.44907(12) 0.0269(6) Uani 1 1 d . . .
C62B C 0.4807(3) 0.01934(17) 0.41774(12) 0.0305(6) Uani 1 1 d . . .
C63B C 0.3977(3) -0.03920(19) 0.38125(13) 0.0410(8) Uani 1 1 d . . .
H63B H 0.4274 -0.0793 0.3595 0.049 Uiso 1 1 calc R . .
C64B C 0.2754(3) -0.0391(2) 0.37664(14) 0.0452(9) Uani 1 1 d . . .
H64B H 0.2216 -0.0788 0.3514 0.054 Uiso 1 1 calc R . .
C65B C 0.2284(3) 0.0177(2) 0.40789(14) 0.0407(8) Uani 1 1 d . . .
H65B H 0.1432 0.0173 0.4043 0.049 Uiso 1 1 calc R . .
C66B C 0.3075(3) 0.07478(18) 0.44426(13) 0.0323(7) Uani 1 1 d . . .
H66B H 0.2759 0.1131 0.4667 0.039 Uiso 1 1 calc R . .
Ga1 Ga 0.25142(3) 0.170406(19) 0.676693(14) 0.03003(8) Uani 1 1 d . . .
Cl1 Cl 0.42553(8) 0.13706(6) 0.71864(4) 0.0529(2) Uani 1 1 d . . .
Cl2 Cl 0.22615(8) 0.28605(5) 0.71716(3) 0.03970(18) Uani 1 1 d . . .
Cl3 Cl 0.25779(9) 0.17982(5) 0.58529(3) 0.0451(2) Uani 1 1 d . . .
Cl4 Cl 0.10077(8) 0.07971(5) 0.68131(4) 0.0458(2) Uani 1 1 d . . .
Ga2 Ga 0.02703(3) 0.40712(2) 0.158561(14) 0.03364(9) Uani 1 1 d . . .
Cl5 Cl -0.08141(8) 0.43112(5) 0.07613(3) 0.0443(2) Uani 1 1 d . . .
Cl6 Cl 0.20108(8) 0.37819(7) 0.14406(4) 0.0574(3) Uani 1 1 d . . .
Cl7 Cl 0.04779(10) 0.51501(7) 0.21681(4) 0.0609(3) Uani 1 1 d . . .
Cl8 Cl -0.05648(8) 0.30345(6) 0.19664(4) 0.0558(3) Uani 1 1 d . . .
Cl1S Cl 0.06325(14) 0.82264(10) 0.20817(6) 0.0740(4) Uani 0.80 1 d PD A 1
Cl2S Cl 0.25439(16) 0.76944(9) 0.28994(10) 0.1100(8) Uani 0.80 1 d PD A 1
C1S C 0.0981(6) 0.7580(5) 0.2627(3) 0.0665(15) Uani 0.80 1 d PD A 1
H1SA H 0.0711 0.7008 0.2478 0.080 Uiso 0.80 1 calc PR A 1
H1SB H 0.0546 0.7701 0.2940 0.080 Uiso 0.80 1 calc PR A 1
Cl3S Cl 0.1283(9) 0.7992(6) 0.2066(4) 0.114(2) Uiso 0.20 1 d PD B 2
Cl4S Cl 0.1734(9) 0.7560(5) 0.3227(3) 0.114(2) Uiso 0.20 1 d PD B 2
C2S C 0.071(3) 0.744(3) 0.2571(11) 0.114(2) Uiso 0.20 1 d PD B 2
H2SA H 0.0561 0.6851 0.2439 0.137 Uiso 0.20 1 calc PR B 2
H2SB H -0.0071 0.7619 0.2621 0.137 Uiso 0.20 1 calc PR B 2

loop_
_atom_site_aniso_label
_atom_site_aniso_U_11
_atom_site_aniso_U_22
_atom_site_aniso_U_33
_atom_site_aniso_U_23
_atom_site_aniso_U_13
_atom_site_aniso_U_12
As1A 0.03937(18) 0.02495(15) 0.02218(15) 0.00094(11) 0.00525(13) 0.00447(13)
P1A 0.0284(4) 0.0236(3) 0.0206(3) 0.0002(3) 0.0077(3) 0.0029(3)
P2A 0.0328(4) 0.0251(4) 0.0204(3) 0.0013(3) 0.0071(3) 0.0047(3)
P3A 0.0326(4) 0.0291(4) 0.0263(4) 0.0003(3) 0.0108(3) 0.0017(3)
P4A 0.0324(4) 0.0248(4) 0.0252(4) -0.0004(3) 0.0079(3) 0.0019(3)
N1A 0.0297(13) 0.0354(13) 0.0210(12) -0.0048(10) 0.0058(10) -0.0028(10)
C11A 0.0270(15) 0.0283(15) 0.0307(15) -0.0036(12) 0.0100(12) 0.0021(12)
C12A 0.0392(18) 0.0309(15) 0.0330(16) -0.0005(13) 0.0177(14) 0.0012(13)
C13A 0.044(2) 0.0454(19) 0.049(2) 0.0006(16) 0.0295(17) 0.0066(16)
C14A 0.045(2) 0.052(2) 0.071(3) 0.0047(19) 0.0291(19) 0.0189(17)
C15A 0.039(2) 0.066(3) 0.064(3) 0.014(2) 0.0149(18) 0.0192(18)
C16A 0.0379(18) 0.0461(19) 0.0417(18) 0.0110(15) 0.0117(15) 0.0142(15)
C21A 0.0281(15) 0.0246(14) 0.0210(13) 0.0007(11) 0.0045(11) 0.0029(11)
C22A 0.0291(16) 0.0356(17) 0.0405(18) 0.0047(14) 0.0076(13) 0.0016(13)
C23A 0.0367(18) 0.0302(16) 0.057(2) 0.0005(15) 0.0031(16) -0.0068(14)
C24A 0.068(3) 0.0335(18) 0.042(2) -0.0108(15) -0.0060(18) -0.0009(17)
C25A 0.073(3) 0.0335(17) 0.0349(18) -0.0077(14) 0.0235(17) 0.0046(17)
C26A 0.0427(18) 0.0290(15) 0.0236(14) -0.0007(12) 0.0115(13) 0.0003(13)
C31A 0.0461(19) 0.0387(18) 0.0321(16) 0.0006(14) 0.0134(15) -0.0101(15)
C32A 0.115(4) 0.056(2) 0.055(2) -0.001(2) 0.057(3) -0.013(2)
C33A 0.147(5) 0.082(4) 0.070(3) 0.002(3) 0.078(4) -0.026(4)
C34A 0.132(5) 0.073(3) 0.045(2) 0.019(2) 0.004(3) -0.054(3)
C35A 0.129(5) 0.059(3) 0.058(3) 0.029(2) 0.023(3) 0.001(3)
C36A 0.091(3) 0.060(3) 0.065(3) 0.033(2) 0.030(2) 0.016(2)
C41A 0.0374(16) 0.0237(14) 0.0244(14) -0.0029(11) 0.0051(12) 0.0014(12)
C42A 0.0417(19) 0.0465(19) 0.0321(17) -0.0060(14) 0.0145(14) -0.0072(15)
C43A 0.054(2) 0.051(2) 0.0257(16) -0.0057(14) 0.0103(15) -0.0044(17)
C44A 0.0442(19) 0.0453(19) 0.0316(17) -0.0116(14) 0.0062(15) -0.0044(15)
C45A 0.0371(18) 0.052(2) 0.0313(17) -0.0085(15) 0.0058(14) -0.0009(15)
C46A 0.0345(17) 0.0351(16) 0.0301(15) -0.0031(13) 0.0098(13) 0.0017(13)
C51A 0.0362(16) 0.0262(14) 0.0283(15) 0.0082(12) 0.0087(13) 0.0069(12)
C52A 0.0352(16) 0.0257(14) 0.0276(15) 0.0075(12) 0.0102(13) 0.0048(12)
C53A 0.0321(17) 0.0428(18) 0.0349(17) 0.0091(14) 0.0082(14) 0.0022(14)
C54A 0.0326(18) 0.054(2) 0.054(2) 0.0132(18) 0.0108(16) 0.0083(16)
C55A 0.045(2) 0.054(2) 0.051(2) 0.0123(17) 0.0264(17) 0.0164(17)
C56A 0.049(2) 0.0362(17) 0.0327(16) 0.0081(13) 0.0169(15) 0.0143(15)
C61A 0.0347(16) 0.0251(14) 0.0268(14) 0.0049(11) 0.0079(12) 0.0028(12)
C62A 0.0314(16) 0.0290(15) 0.0283(15) 0.0078(12) 0.0099(12) 0.0066(12)
C63A 0.0394(18) 0.0482(19) 0.0251(15) 0.0052(14) 0.0100(13) 0.0052(15)
C64A 0.0387(19) 0.058(2) 0.0382(18) 0.0136(16) 0.0197(15) 0.0067(16)
C65A 0.0296(17) 0.052(2) 0.048(2) 0.0226(17) 0.0087(15) 0.0002(15)
C66A 0.0366(17) 0.0331(16) 0.0349(17) 0.0125(13) 0.0010(14) -0.0015(13)
As1B 0.02818(15) 0.02285(14) 0.02084(14) 0.00145(11) 0.00769(11) 0.00364(11)
P1B 0.0188(3) 0.0209(3) 0.0187(3) 0.0003(3) 0.0048(3) 0.0030(3)
P2B 0.0219(3) 0.0207(3) 0.0197(3) -0.0003(3) 0.0058(3) 0.0034(3)
P3B 0.0202(3) 0.0215(3) 0.0220(3) 0.0002(3) 0.0048(3) 0.0017(3)
P4B 0.0200(3) 0.0225(3) 0.0200(3) 0.0005(3) 0.0064(3) 0.0029(3)
N1B 0.0473(16) 0.0272(13) 0.0312(14) -0.0033(11) 0.0173(12) 0.0055(11)
C11B 0.0161(12) 0.0249(13) 0.0227(13) -0.0015(11) 0.0037(10) 0.0009(10)
C12B 0.0222(14) 0.0329(15) 0.0231(14) 0.0004(11) 0.0058(11) 0.0024(11)
C13B 0.0199(14) 0.0444(18) 0.0295(15) 0.0001(13) 0.0063(12) 0.0023(13)
C14B 0.0183(14) 0.0407(17) 0.0349(16) 0.0053(13) 0.0029(12) 0.0033(12)
C15B 0.0231(15) 0.056(2) 0.0253(15) 0.0102(14) 0.0018(12) 0.0063(14)
C16B 0.0220(14) 0.0416(17) 0.0209(13) 0.0081(12) 0.0046(11) 0.0047(12)
C21B 0.0249(13) 0.0208(13) 0.0176(12) -0.0005(10) 0.0042(10) 0.0051(11)
C22B 0.0268(14) 0.0309(15) 0.0232(14) -0.0002(11) 0.0059(11) 0.0038(12)
C23B 0.0345(17) 0.0434(18) 0.0248(15) 0.0037(13) 0.0116(13) 0.0027(14)
C24B 0.061(2) 0.0397(18) 0.0205(15) -0.0031(13) 0.0123(15) -0.0029(16)
C25B 0.048(2) 0.0390(18) 0.0247(15) -0.0002(13) -0.0026(14) -0.0081(15)
C26B 0.0292(15) 0.0289(15) 0.0253(14) -0.0006(12) 0.0016(12) 0.0002(12)
C31B 0.0203(13) 0.0199(13) 0.0252(14) 0.0017(11) 0.0058(11) 0.0017(10)
C32B 0.0280(15) 0.0236(14) 0.0252(14) -0.0025(11) 0.0070(12) 0.0020(11)
C33B 0.0427(18) 0.0231(14) 0.0298(15) -0.0043(12) 0.0068(13) 0.0022(13)
C34B 0.0346(17) 0.0316(16) 0.0345(16) 0.0030(13) 0.0063(13) -0.0082(13)
C35B 0.0346(16) 0.0333(16) 0.0308(16) 0.0022(13) 0.0150(13) -0.0024(13)
C36B 0.0280(15) 0.0276(14) 0.0260(14) -0.0009(11) 0.0108(12) 0.0027(12)
C41B 0.0228(13) 0.0202(13) 0.0226(13) -0.0005(10) 0.0074(11) 0.0037(10)
C42B 0.0295(15) 0.0255(14) 0.0366(16) -0.0054(12) 0.0076(13) -0.0021(12)
C43B 0.050(2) 0.0244(15) 0.0367(17) -0.0113(13) 0.0040(15) 0.0025(14)
C44B 0.059(2) 0.0303(16) 0.0323(16) -0.0021(13) 0.0182(15) 0.0151(15)
C45B 0.0388(17) 0.0345(16) 0.0373(17) 0.0017(13) 0.0195(14) 0.0116(14)
C46B 0.0278(15) 0.0254(14) 0.0325(15) -0.0002(12) 0.0124(12) 0.0022(12)
C51B 0.0313(15) 0.0244(14) 0.0268(14) 0.0082(11) 0.0087(12) 0.0071(12)
C52B 0.0423(18) 0.0271(15) 0.0297(15) 0.0107(12) 0.0169(14) 0.0120(13)
C53B 0.047(2) 0.0300(16) 0.0471(19) 0.0135(14) 0.0253(16) 0.0175(14)
C54B 0.0372(19) 0.0425(19) 0.068(2) 0.0225(18) 0.0239(18) 0.0174(16)
C55B 0.0346(18) 0.0342(17) 0.062(2) 0.0111(16) 0.0069(16) 0.0077(14)
C56B 0.0357(17) 0.0291(15) 0.0360(17) 0.0044(13) 0.0058(13) 0.0065(13)
C61B 0.0348(16) 0.0238(14) 0.0227(14) 0.0043(11) 0.0090(12) -0.0015(12)
C62B 0.0454(18) 0.0260(15) 0.0216(14) 0.0060(11) 0.0110(13) 0.0019(13)
C63B 0.064(2) 0.0307(16) 0.0277(16) -0.0010(13) 0.0153(16) -0.0060(16)
C64B 0.057(2) 0.0402(19) 0.0306(17) -0.0014(14) 0.0033(16) -0.0163(17)
C65B 0.0411(19) 0.0424(19) 0.0354(17) 0.0099(15) 0.0045(15) -0.0061(15)
C66B 0.0354(17) 0.0298(15) 0.0333(16) 0.0074(13) 0.0112(13) 0.0010(13)
Ga1 0.03555(19) 0.02500(16) 0.03176(18) 0.00006(13) 0.01237(14) 0.00367(13)
Cl1 0.0381(5) 0.0499(5) 0.0746(6) 0.0193(5) 0.0140(4) 0.0118(4)
Cl2 0.0566(5) 0.0312(4) 0.0339(4) -0.0034(3) 0.0135(4) 0.0103(3)
Cl3 0.0675(6) 0.0368(4) 0.0331(4) -0.0049(3) 0.0222(4) -0.0043(4)
Cl4 0.0424(5) 0.0423(4) 0.0527(5) 0.0040(4) 0.0155(4) -0.0067(4)
Ga2 0.02746(17) 0.0488(2) 0.02405(17) 0.00586(15) 0.00423(13) 0.00160(15)
Cl5 0.0434(5) 0.0541(5) 0.0305(4) 0.0117(4) -0.0034(3) -0.0010(4)
Cl6 0.0445(5) 0.0775(7) 0.0612(6) 0.0218(5) 0.0255(5) 0.0225(5)
Cl7 0.0662(6) 0.0766(7) 0.0378(5) -0.0164(5) 0.0131(4) 0.0009(5)
Cl8 0.0388(5) 0.0754(6) 0.0505(5) 0.0334(5) 0.0019(4) -0.0046(4)
Cl1S 0.0615(9) 0.0873(11) 0.0658(9) 0.0163(8) -0.0041(7) 0.0010(8)
Cl2S 0.0796(11) 0.0579(9) 0.1624(19) -0.0249(10) -0.0582(12) 0.0299(8)
C1S 0.060(4) 0.065(4) 0.068(4) 0.014(3) 0.001(3) -0.001(3)

loop_
_atom_type_symbol
_atom_type_description
_atom_type_scat_dispersion_real
_atom_type_scat_dispersion_imag
_atom_type_scat_source
C C 0.0033 0.0016 'International Tables Vol C Tables 4.2.6.8 and 6.1.1.4'
H H 0.0000 0.0000 'International Tables Vol C Tables 4.2.6.8 and 6.1.1.4'
N N 0.0061 0.0033 'International Tables Vol C Tables 4.2.6.8 and 6.1.1.4'
P P 0.1023 0.0942 'International Tables Vol C Tables 4.2.6.8 and 6.1.1.4'
Cl Cl 0.1484 0.1585 'International Tables Vol C Tables 4.2.6.8 and 6.1.1.4'
Ga Ga 0.2307 1.6083 'International Tables Vol C Tables 4.2.6.8 and 6.1.1.4'
As As 0.0499 2.0058 'International Tables Vol C Tables 4.2.6.8 and 6.1.1.4'

loop_
_geom_angle_atom_site_label_1
_geom_angle_atom_site_label_2
_geom_angle_atom_site_label_3
_geom_angle
_geom_angle_site_symmetry_1
_geom_angle_site_symmetry_3
_geom_angle_publ_flag
C51A As1A C61A 97.13(12) . . ?
C51A As1A P1A 101.82(8) . . ?
C61A As1A P1A 97.93(9) . . ?
C11A P1A P4A 112.13(10) . . ?
C11A P1A P2A 112.56(10) . . ?
P4A P1A P2A 84.78(4) . . ?
C11A P1A As1A 107.50(10) . . ?
P4A P1A As1A 127.61(4) . . ?
P2A P1A As1A 110.12(3) . . ?
C21A P2A P1A 103.66(9) . . ?
C21A P2A P3A 105.68(9) . . ?
P1A P2A P3A 81.70(4) . . ?
C31A P3A P4A 103.59(11) . . ?
C31A P3A P2A 104.97(11) . . ?
P4A P3A P2A 83.16(4) . . ?
C41A P4A P1A 111.19(10) . . ?
C41A P4A P3A 102.81(10) . . ?
P1A P4A P3A 82.01(4) . . ?
C62A N1A C52A 127.5(2) . . ?
C12A C11A C16A 110.3(2) . . ?
C12A C11A P1A 111.6(2) . . ?
C16A C11A P1A 113.1(2) . . ?
C13A C12A C11A 109.6(3) . . ?
C12A C13A C14A 111.8(3) . . ?
C15A C14A C13A 111.3(3) . . ?
C14A C15A C16A 112.5(3) . . ?
C15A C16A C11A 110.0(3) . . ?
C26A C21A C22A 110.4(2) . . ?
C26A C21A P2A 108.24(18) . . ?
C22A C21A P2A 108.64(19) . . ?
C21A C22A C23A 110.7(3) . . ?
C24A C23A C22A 110.5(3) . . ?
C25A C24A C23A 111.2(3) . . ?
C24A C25A C26A 111.7(3) . . ?
C25A C26A C21A 110.9(2) . . ?
C36A C31A C32A 111.6(3) . . ?
C36A C31A P3A 117.7(2) . . ?
C32A C31A P3A 108.6(2) . . ?
C31A C32A C33A 109.6(3) . . ?
C34A C33A C32A 111.4(4) . . ?
C33A C34A C35A 111.5(4) . . ?
C34A C35A C36A 110.5(4) . . ?
C31A C36A C35A 110.7(4) . . ?
C42A C41A C46A 110.2(2) . . ?
C42A C41A P4A 111.2(2) . . ?
C46A C41A P4A 105.65(19) . . ?
C43A C42A C41A 111.2(3) . . ?
C44A C43A C42A 111.7(3) . . ?
C45A C44A C43A 111.0(3) . . ?
C44A C45A C46A 111.2(3) . . ?
C45A C46A C41A 111.2(3) . . ?
C52A C51A C56A 119.6(3) . . ?
C52A C51A As1A 122.6(2) . . ?
C56A C51A As1A 117.8(2) . . ?
C51A C52A N1A 123.2(3) . . ?
C51A C52A C53A 119.1(3) . . ?
N1A C52A C53A 117.8(3) . . ?
C54A C53A C52A 120.1(3) . . ?
C53A C54A C55A 121.0(3) . . ?
C56A C55A C54A 119.2(3) . . ?
C55A C56A C51A 121.0(3) . . ?
C66A C61A C62A 119.5(3) . . ?
C66A C61A As1A 117.7(2) . . ?
C62A C61A As1A 122.7(2) . . ?
N1A C62A C63A 118.4(3) . . ?
N1A C62A C61A 122.9(3) . . ?
C63A C62A C61A 118.6(3) . . ?
C64A C63A C62A 120.5(3) . . ?
C63A C64A C65A 121.0(3) . . ?
C66A C65A C64A 119.4(3) . . ?
C65A C66A C61A 120.9(3) . . ?
C61B As1B C51B 97.76(12) . . ?
C61B As1B P1B 97.21(8) . . ?
C51B As1B P1B 99.24(8) . . ?
C11B P1B P4B 110.55(9) . . ?
C11B P1B P2B 111.04(9) . . ?
P4B P1B P2B 85.93(3) . . ?
C11B P1B As1B 108.47(9) . . ?
P4B P1B As1B 127.27(3) . . ?
P2B P1B As1B 111.29(3) . . ?
C21B P2B P1B 104.41(8) . . ?
C21B P2B P3B 104.27(9) . . ?
P1B P2B P3B 84.45(3) . . ?
C31B P3B P4B 99.06(9) . . ?
C31B P3B P2B 99.86(9) . . ?
P4B P3B P2B 84.35(3) . . ?
C41B P4B P1B 107.63(9) . . ?
C41B P4B P3B 109.75(9) . . ?
P1B P4B P3B 84.85(3) . . ?
C52B N1B C62B 128.7(2) . . ?
C16B C11B C12B 110.8(2) . . ?
C16B C11B P1B 111.54(17) . . ?
C12B C11B P1B 110.88(18) . . ?
C13B C12B C11B 110.5(2) . . ?
C14B C13B C12B 110.6(2) . . ?
C15B C14B C13B 110.8(2) . . ?
C16B C15B C14B 111.6(2) . . ?
C15B C16B C11B 111.4(2) . . ?
C22B C21B C26B 111.2(2) . . ?
C22B C21B P2B 110.18(18) . . ?
C26B C21B P2B 108.23(18) . . ?
C21B C22B C23B 111.0(2) . . ?
C24B C23B C22B 110.5(2) . . ?
C25B C24B C23B 112.3(3) . . ?
C24B C25B C26B 111.7(3) . . ?
C25B C26B C21B 110.3(2) . . ?
C32B C31B C36B 110.8(2) . . ?
C32B C31B P3B 110.08(18) . . ?
C36B C31B P3B 109.14(18) . . ?
C31B C32B C33B 111.3(2) . . ?
C34B C33B C32B 110.9(2) . . ?
C35B C34B C33B 111.1(2) . . ?
C34B C35B C36B 111.6(2) . . ?
C35B C36B C31B 111.3(2) . . ?
C46B C41B C42B 111.7(2) . . ?
C46B C41B P4B 107.54(18) . . ?
C42B C41B P4B 107.83(18) . . ?
C41B C42B C43B 110.7(2) . . ?
C44B C43B C42B 111.4(2) . . ?
C45B C44B C43B 110.6(2) . . ?
C44B C45B C46B 110.7(3) . . ?
C41B C46B C45B 111.0(2) . . ?
C56B C51B C52B 119.5(3) . . ?
C56B C51B As1B 117.7(2) . . ?
C52B C51B As1B 122.8(2) . . ?
N1B C52B C51B 123.9(3) . . ?
N1B C52B C53B 117.8(3) . . ?
C51B C52B C53B 118.2(3) . . ?
C54B C53B C52B 121.0(3) . . ?
C53B C54B C55B 121.0(3) . . ?
C56B C55B C54B 118.4(3) . . ?
C55B C56B C51B 121.9(3) . . ?
C62B C61B C66B 119.2(3) . . ?
C62B C61B As1B 123.1(2) . . ?
C66B C61B As1B 117.7(2) . . ?
N1B C62B C61B 123.6(3) . . ?
N1B C62B C63B 118.4(3) . . ?
C61B C62B C63B 118.0(3) . . ?
C64B C63B C62B 121.1(3) . . ?
C63B C64B C65B 121.3(3) . . ?
C66B C65B C64B 118.7(3) . . ?
C65B C66B C61B 121.6(3) . . ?
Cl4 Ga1 Cl1 113.39(4) . . ?
Cl4 Ga1 Cl2 109.91(4) . . ?
Cl1 Ga1 Cl2 107.80(4) . . ?
Cl4 Ga1 Cl3 106.89(4) . . ?
Cl1 Ga1 Cl3 106.88(4) . . ?
Cl2 Ga1 Cl3 112.01(3) . . ?
Cl6 Ga2 Cl5 108.13(4) . . ?
Cl6 Ga2 Cl8 107.84(4) . . ?
Cl5 Ga2 Cl8 111.69(4) . . ?
Cl6 Ga2 Cl7 110.94(4) . . ?
Cl5 Ga2 Cl7 108.84(4) . . ?
Cl8 Ga2 Cl7 109.39(4) . . ?
Cl1S C1S Cl2S 110.6(3) . . ?
Cl3S C2S Cl4S 110.0(8) . . ?

loop_
_geom_bond_atom_site_label_1
_geom_bond_atom_site_label_2
_geom_bond_distance
_geom_bond_site_symmetry_2
_geom_bond_publ_flag
As1A C51A 1.917(3) . ?
As1A C61A 1.919(3) . ?
As1A P1A 2.4501(8) . ?
P1A C11A 1.842(3) . ?
P1A P4A 2.1996(10) . ?
P1A P2A 2.2057(10) . ?
P2A C21A 1.860(3) . ?
P2A P3A 2.2415(11) . ?
P3A C31A 1.870(3) . ?
P3A P4A 2.2334(10) . ?
P4A C41A 1.857(3) . ?
N1A C62A 1.385(4) . ?
N1A C52A 1.397(4) . ?
C11A C12A 1.531(4) . ?
C11A C16A 1.538(4) . ?
C12A C13A 1.522(4) . ?
C13A C14A 1.530(5) . ?
C14A C15A 1.514(5) . ?
C15A C16A 1.535(5) . ?
C21A C26A 1.526(4) . ?
C21A C22A 1.527(4) . ?
C22A C23A 1.533(4) . ?
C23A C24A 1.529(5) . ?
C24A C25A 1.510(5) . ?
C25A C26A 1.525(4) . ?
C31A C36A 1.503(5) . ?
C31A C32A 1.525(5) . ?
C32A C33A 1.547(5) . ?
C33A C34A 1.495(8) . ?
C34A C35A 1.510(6) . ?
C35A C36A 1.547(5) . ?
C41A C42A 1.530(4) . ?
C41A C46A 1.534(4) . ?
C42A C43A 1.530(4) . ?
C43A C44A 1.526(5) . ?
C44A C45A 1.519(4) . ?
C45A C46A 1.527(4) . ?
C51A C52A 1.395(4) . ?
C51A C56A 1.402(4) . ?
C52A C53A 1.399(4) . ?
C53A C54A 1.377(4) . ?
C54A C55A 1.390(5) . ?
C55A C56A 1.366(5) . ?
C61A C66A 1.400(4) . ?
C61A C62A 1.402(4) . ?
C62A C63A 1.401(4) . ?
C63A C64A 1.375(4) . ?
C64A C65A 1.381(5) . ?
C65A C66A 1.375(5) . ?
As1B C61B 1.917(3) . ?
As1B C51B 1.920(3) . ?
As1B P1B 2.4545(7) . ?
P1B C11B 1.850(3) . ?
P1B P4B 2.2000(9) . ?
P1B P2B 2.2045(9) . ?
P2B C21B 1.862(3) . ?
P2B P3B 2.2417(9) . ?
P3B C31B 1.869(3) . ?
P3B P4B 2.2294(9) . ?
P4B C41B 1.853(3) . ?
N1B C52B 1.380(4) . ?
N1B C62B 1.385(4) . ?
C11B C16B 1.527(4) . ?
C11B C12B 1.536(3) . ?
C12B C13B 1.529(4) . ?
C13B C14B 1.524(4) . ?
C14B C15B 1.519(4) . ?
C15B C16B 1.516(4) . ?
C21B C22B 1.528(4) . ?
C21B C26B 1.533(4) . ?
C22B C23B 1.532(4) . ?
C23B C24B 1.518(4) . ?
C24B C25B 1.513(5) . ?
C25B C26B 1.531(4) . ?
C31B C32B 1.526(3) . ?
C31B C36B 1.533(4) . ?
C32B C33B 1.531(4) . ?
C33B C34B 1.529(4) . ?
C34B C35B 1.519(4) . ?
C35B C36B 1.533(4) . ?
C41B C46B 1.530(4) . ?
C41B C42B 1.530(4) . ?
C42B C43B 1.537(4) . ?
C43B C44B 1.525(4) . ?
C44B C45B 1.513(4) . ?
C45B C46B 1.530(4) . ?
C51B C56B 1.394(4) . ?
C51B C52B 1.404(4) . ?
C52B C53B 1.411(4) . ?
C53B C54B 1.372(5) . ?
C54B C55B 1.391(5) . ?
C55B C56B 1.383(4) . ?
C61B C62B 1.403(4) . ?
C61B C66B 1.405(4) . ?
C62B C63B 1.411(4) . ?
C63B C64B 1.365(5) . ?
C64B C65B 1.382(5) . ?
C65B C66B 1.375(4) . ?
Ga1 Cl4 2.1647(9) . ?
Ga1 Cl1 2.1659(10) . ?
Ga1 Cl2 2.1732(8) . ?
Ga1 Cl3 2.1876(8) . ?
Ga2 Cl6 2.1584(9) . ?
Ga2 Cl5 2.1717(8) . ?
Ga2 Cl8 2.1733(9) . ?
Ga2 Cl7 2.1738(10) . ?
Cl1S C1S 1.720(6) . ?
Cl2S C1S 1.748(6) . ?
Cl3S C2S 1.715(11) . ?
Cl4S C2S 1.741(11) . ?

loop_
_geom_torsion_atom_site_label_1
_geom_torsion_atom_site_label_2
_geom_torsion_atom_site_label_3
_geom_torsion_atom_site_label_4
_geom_torsion
_geom_torsion_site_symmetry_1
_geom_torsion_site_symmetry_2
_geom_torsion_site_symmetry_3
_geom_torsion_site_symmetry_4
_geom_torsion_publ_flag
C51A As1A P1A C11A 138.81(13) . . . . ?
C61A As1A P1A C11A 39.76(13) . . . . ?
C51A As1A P1A P4A 0.95(10) . . . . ?
C61A As1A P1A P4A -98.10(10) . . . . ?
C51A As1A P1A P2A -98.24(9) . . . . ?
C61A As1A P1A P2A 162.71(9) . . . . ?
C11A P1A P2A C21A 105.02(14) . . . . ?
P4A P1A P2A C21A -143.16(10) . . . . ?
As1A P1A P2A C21A -14.91(10) . . . . ?
C11A P1A P2A P3A -150.76(10) . . . . ?
P4A P1A P2A P3A -38.94(4) . . . . ?
As1A P1A P2A P3A 89.31(4) . . . . ?
C21A P2A P3A C31A -117.39(14) . . . . ?
P1A P2A P3A C31A 140.67(11) . . . . ?
C21A P2A P3A P4A 140.32(9) . . . . ?
P1A P2A P3A P4A 38.38(3) . . . . ?
C11A P1A P4A C41A -107.98(14) . . . . ?
P2A P1A P4A C41A 139.77(10) . . . . ?
As1A P1A P4A C41A 28.33(11) . . . . ?
C11A P1A P4A P3A 151.32(11) . . . . ?
P2A P1A P4A P3A 39.07(4) . . . . ?
As1A P1A P4A P3A -72.37(5) . . . . ?
C31A P3A P4A C41A 107.70(14) . . . . ?
P2A P3A P4A C41A -148.49(10) . . . . ?
C31A P3A P4A P1A -142.28(12) . . . . ?
P2A P3A P4A P1A -38.47(3) . . . . ?
P4A P1A C11A C12A 58.1(2) . . . . ?
P2A P1A C11A C12A 151.70(18) . . . . ?
As1A P1A C11A C12A -86.9(2) . . . . ?
P4A P1A C11A C16A -67.0(2) . . . . ?
P2A P1A C11A C16A 26.6(2) . . . . ?
As1A P1A C11A C16A 148.1(2) . . . . ?
C16A C11A C12A C13A -59.5(3) . . . . ?
P1A C11A C12A C13A 173.9(2) . . . . ?
C11A C12A C13A C14A 57.8(4) . . . . ?
C12A C13A C14A C15A -54.5(4) . . . . ?
C13A C14A C15A C16A 52.9(4) . . . . ?
C14A C15A C16A C11A -54.7(4) . . . . ?
C12A C11A C16A C15A 57.7(4) . . . . ?
P1A C11A C16A C15A -176.5(2) . . . . ?
P1A P2A C21A C26A 169.77(18) . . . . ?
P3A P2A C21A C26A 84.71(19) . . . . ?
P1A P2A C21A C22A -70.3(2) . . . . ?
P3A P2A C21A C22A -155.40(17) . . . . ?
C26A C21A C22A C23A -57.3(3) . . . . ?
P2A C21A C22A C23A -175.8(2) . . . . ?
C21A C22A C23A C24A 56.8(4) . . . . ?
C22A C23A C24A C25A -55.8(4) . . . . ?
C23A C24A C25A C26A 55.6(4) . . . . ?
C24A C25A C26A C21A -55.9(4) . . . . ?
C22A C21A C26A C25A 56.5(3) . . . . ?
P2A C21A C26A C25A 175.2(2) . . . . ?
P4A P3A C31A C36A 36.6(3) . . . . ?
P2A P3A C31A C36A -49.8(3) . . . . ?
P4A P3A C31A C32A 164.6(3) . . . . ?
P2A P3A C31A C32A 78.1(3) . . . . ?
C36A C31A C32A C33A -56.1(5) . . . . ?
P3A C31A C32A C33A 172.5(4) . . . . ?
C31A C32A C33A C34A 55.9(6) . . . . ?
C32A C33A C34A C35A -56.9(5) . . . . ?
C33A C34A C35A C36A 56.4(6) . . . . ?
C32A C31A C36A C35A 56.8(5) . . . . ?
P3A C31A C36A C35A -176.7(3) . . . . ?
C34A C35A C36A C31A -56.1(6) . . . . ?
P1A P4A C41A C42A 86.1(2) . . . . ?
P3A P4A C41A C42A 172.35(19) . . . . ?
P1A P4A C41A C46A -154.38(16) . . . . ?
P3A P4A C41A C46A -68.09(19) . . . . ?
C46A C41A C42A C43A 55.6(4) . . . . ?
P4A C41A C42A C43A 172.4(2) . . . . ?
C41A C42A C43A C44A -55.4(4) . . . . ?
C42A C43A C44A C45A 55.0(4) . . . . ?
C43A C44A C45A C46A -55.5(4) . . . . ?
C44A C45A C46A C41A 56.7(4) . . . . ?
C42A C41A C46A C45A -56.4(3) . . . . ?
P4A C41A C46A C45A -176.7(2) . . . . ?
C61A As1A C51A C52A 11.5(3) . . . . ?
P1A As1A C51A C52A -88.2(2) . . . . ?
C61A As1A C51A C56A -166.7(2) . . . . ?
P1A As1A C51A C56A 93.6(2) . . . . ?
C56A C51A C52A N1A -178.8(3) . . . . ?
As1A C51A C52A N1A 3.1(4) . . . . ?
C56A C51A C52A C53A 0.2(4) . . . . ?
As1A C51A C52A C53A -178.0(2) . . . . ?
C62A N1A C52A C51A -20.1(4) . . . . ?
C62A N1A C52A C53A 160.8(3) . . . . ?
C51A C52A C53A C54A -0.2(4) . . . . ?
N1A C52A C53A C54A 178.9(3) . . . . ?
C52A C53A C54A C55A -0.2(5) . . . . ?
C53A C54A C55A C56A 0.5(5) . . . . ?
C54A C55A C56A C51A -0.5(5) . . . . ?
C52A C51A C56A C55A 0.1(5) . . . . ?
As1A C51A C56A C55A 178.4(2) . . . . ?
C51A As1A C61A C66A 167.3(2) . . . . ?
P1A As1A C61A C66A -89.6(2) . . . . ?
C51A As1A C61A C62A -15.6(3) . . . . ?
P1A As1A C61A C62A 87.5(2) . . . . ?
C52A N1A C62A C63A -164.2(3) . . . . ?
C52A N1A C62A C61A 15.5(4) . . . . ?
C66A C61A C62A N1A -177.6(3) . . . . ?
As1A C61A C62A N1A 5.4(4) . . . . ?
C66A C61A C62A C63A 2.1(4) . . . . ?
As1A C61A C62A C63A -175.0(2) . . . . ?
N1A C62A C63A C64A 178.6(3) . . . . ?
C61A C62A C63A C64A -1.1(5) . . . . ?
C62A C63A C64A C65A -0.8(5) . . . . ?
C63A C64A C65A C66A 1.7(5) . . . . ?
C64A C65A C66A C61A -0.7(5) . . . . ?
C62A C61A C66A C65A -1.2(5) . . . . ?
As1A C61A C66A C65A 176.0(2) . . . . ?
C61B As1B P1B C11B 42.87(12) . . . . ?
C51B As1B P1B C11B 141.99(12) . . . . ?
C61B As1B P1B P4B -93.12(10) . . . . ?
C51B As1B P1B P4B 6.00(10) . . . . ?
C61B As1B P1B P2B 165.31(9) . . . . ?
C51B As1B P1B P2B -95.58(9) . . . . ?
C11B P1B P2B C21B 112.82(12) . . . . ?
P4B P1B P2B C21B -136.71(9) . . . . ?
As1B P1B P2B C21B -8.11(9) . . . . ?
C11B P1B P2B P3B -143.83(9) . . . . ?
P4B P1B P2B P3B -33.36(3) . . . . ?
As1B P1B P2B P3B 95.23(3) . . . . ?
C21B P2B P3B C31B -125.31(12) . . . . ?
P1B P2B P3B C31B 131.20(9) . . . . ?
C21B P2B P3B P4B 136.45(9) . . . . ?
P1B P2B P3B P4B 32.96(3) . . . . ?
C11B P1B P4B C41B -106.38(13) . . . . ?
P2B P1B P4B C41B 142.66(9) . . . . ?
As1B P1B P4B C41B 28.89(10) . . . . ?
C11B P1B P4B P3B 144.51(9) . . . . ?
P2B P1B P4B P3B 33.55(3) . . . . ?
As1B P1B P4B P3B -80.23(4) . . . . ?
C31B P3B P4B C41B 120.96(12) . . . . ?
P2B P3B P4B C41B -139.91(9) . . . . ?
C31B P3B P4B P1B -132.13(9) . . . . ?
P2B P3B P4B P1B -33.01(3) . . . . ?
P4B P1B C11B C16B -23.2(2) . . . . ?
P2B P1B C11B C16B 70.38(19) . . . . ?
As1B P1B C11B C16B -167.03(17) . . . . ?
P4B P1B C11B C12B -147.29(16) . . . . ?
P2B P1B C11B C12B -53.7(2) . . . . ?
As1B P1B C11B C12B 68.91(19) . . . . ?
C16B C11B C12B C13B 56.0(3) . . . . ?
P1B C11B C12B C13B -179.55(19) . . . . ?
C11B C12B C13B C14B -57.2(3) . . . . ?
C12B C13B C14B C15B 57.2(3) . . . . ?
C13B C14B C15B C16B -56.3(3) . . . . ?
C14B C15B C16B C11B 55.3(3) . . . . ?
C12B C11B C16B C15B -55.0(3) . . . . ?
P1B C11B C16B C15B -179.0(2) . . . . ?
P1B P2B C21B C22B -76.31(18) . . . . ?
P3B P2B C21B C22B -164.15(16) . . . . ?
P1B P2B C21B C26B 161.89(16) . . . . ?
P3B P2B C21B C26B 74.05(18) . . . . ?
C26B C21B C22B C23B -56.8(3) . . . . ?
P2B C21B C22B C23B -176.81(19) . . . . ?
C21B C22B C23B C24B 55.7(3) . . . . ?
C22B C23B C24B C25B -55.1(4) . . . . ?
C23B C24B C25B C26B 55.2(4) . . . . ?
C24B C25B C26B C21B -54.8(3) . . . . ?
C22B C21B C26B C25B 55.8(3) . . . . ?
P2B C21B C26B C25B 177.0(2) . . . . ?
P4B P3B C31B C32B 157.86(17) . . . . ?
P2B P3B C31B C32B 72.07(18) . . . . ?
P4B P3B C31B C36B -80.39(18) . . . . ?
P2B P3B C31B C36B -166.18(17) . . . . ?
C36B C31B C32B C33B 55.9(3) . . . . ?
P3B C31B C32B C33B 176.70(19) . . . . ?
C31B C32B C33B C34B -56.5(3) . . . . ?
C32B C33B C34B C35B 56.0(3) . . . . ?
C33B C34B C35B C36B -55.4(3) . . . . ?
C34B C35B C36B C31B 55.0(3) . . . . ?
C32B C31B C36B C35B -55.0(3) . . . . ?
P3B C31B C36B C35B -176.29(19) . . . . ?
P1B P4B C41B C46B -163.38(16) . . . . ?
P3B P4B C41B C46B -72.57(19) . . . . ?
P1B P4B C41B C42B 76.04(19) . . . . ?
P3B P4B C41B C42B 166.84(16) . . . . ?
C46B C41B C42B C43B 53.7(3) . . . . ?
P4B C41B C42B C43B 171.6(2) . . . . ?
C41B C42B C43B C44B -54.9(3) . . . . ?
C42B C43B C44B C45B 57.4(3) . . . . ?
C43B C44B C45B C46B -58.0(3) . . . . ?
C42B C41B C46B C45B -54.8(3) . . . . ?
P4B C41B C46B C45B -173.0(2) . . . . ?
C44B C45B C46B C41B 56.8(3) . . . . ?
C61B As1B C51B C56B -177.0(2) . . . . ?
P1B As1B C51B C56B 84.3(2) . . . . ?
C61B As1B C51B C52B 1.7(2) . . . . ?
P1B As1B C51B C52B -97.0(2) . . . . ?
C62B N1B C52B C51B -3.5(5) . . . . ?
C62B N1B C52B C53B 177.3(3) . . . . ?
C56B C51B C52B N1B 179.9(3) . . . . ?
As1B C51B C52B N1B 1.3(4) . . . . ?
C56B C51B C52B C53B -0.9(4) . . . . ?
As1B C51B C52B C53B -179.5(2) . . . . ?
N1B C52B C53B C54B 178.9(3) . . . . ?
C51B C52B C53B C54B -0.3(4) . . . . ?
C52B C53B C54B C55B 1.3(5) . . . . ?
C53B C54B C55B C56B -0.9(5) . . . . ?
C54B C55B C56B C51B -0.4(5) . . . . ?
C52B C51B C56B C55B 1.3(4) . . . . ?
As1B C51B C56B C55B 180.0(2) . . . . ?
C51B As1B C61B C62B -3.5(2) . . . . ?
P1B As1B C61B C62B 96.9(2) . . . . ?
C51B As1B C61B C66B 176.8(2) . . . . ?
P1B As1B C61B C66B -82.8(2) . . . . ?
C52B N1B C62B C61B 1.4(4) . . . . ?
C52B N1B C62B C63B -178.0(3) . . . . ?
C66B C61B C62B N1B -177.7(3) . . . . ?
As1B C61B C62B N1B 2.5(4) . . . . ?
C66B C61B C62B C63B 1.7(4) . . . . ?
As1B C61B C62B C63B -178.0(2) . . . . ?
N1B C62B C63B C64B 179.3(3) . . . . ?
C61B C62B C63B C64B -0.2(4) . . . . ?
C62B C63B C64B C65B -0.7(5) . . . . ?
C63B C64B C65B C66B -0.1(5) . . . . ?
C64B C65B C66B C61B 1.7(5) . . . . ?
C62B C61B C66B C65B -2.6(4) . . . . ?
As1B C61B C66B C65B 177.2(2) . . . . ?
